data_1540361
loop_
_publ_author_name
'Kwei, G.H.'
'Cheong, S.-W.'
'von Dreele, R.B.'
'Thompson, J.D.'
'Fisk, Z.'

_publ_section_title
;
 Structure of T*-phase superconductors: Anomalous x-ray-diffraction study
 of cation ordering in La0.9 Gd0.9 Sr0.2 Cu O4
;
_journal_name_full 'Physical Review, Serie 3. B - Condensed Matter (18,1978-)'
_journal_page_first 1889
_journal_page_last 1893
_journal_volume 41
_journal_year 1990
_chemical_formula_sum 'Cu Gd0.89 La0.9 O4 Sr0.21'
_chemical_name_systematic 'La0.9 Gd0.89 Sr0.21 Cu O4'
_space_group_IT_number 129
_symmetry_space_group_name_Hall '-P 4a 2a'
_symmetry_space_group_name_H-M 'P 4/n m m :2'
_cell_angle_alpha 90
_cell_angle_beta 90
_cell_angle_gamma 90
_cell_formula_units_Z 2
_cell_length_a 3.85344
_cell_length_b 3.85344
_cell_length_c 12.53367
_cell_volume 186.112
_citation_journal_id_ASTM PRBMDO
_cod_data_source_file Kwei_PRBMDO_1990_1884.cif
_cod_data_source_block Cu1Gd0.89La0.9O4Sr0.21
_cod_original_cell_volume 186.1125
_cod_original_formula_sum 'Cu1 Gd0.89 La0.9 O4 Sr0.21'
_cod_database_code 1540361

loop_
_symmetry_equiv_pos_as_xyz
x,y,z
-y+1/2,x,z
-x+1/2,-y+1/2,z
y,-x+1/2,z
x+1/2,-y,-z
y+1/2,x+1/2,-z
-x,y+1/2,-z
-y,-x,-z
-x,-y,-z
y-1/2,-x,-z
x-1/2,y-1/2,-z
-y,x-1/2,-z
-x-1/2,y,z
-y-1/2,-x-1/2,z
x,-y-1/2,z
y,x,z

loop_
_atom_site_label
_atom_site_type_symbol
_atom_site_fract_x
_atom_site_fract_y
_atom_site_fract_z
_atom_site_occupancy
_atom_site_U_iso_or_equiv
Gd1 Gd+3 0.25 0.25 0.10178 0.89 0.0
O1 O-2 0.25 0.75 0.2307 1 0.0
Cu1 Cu+2 0.75 0.75 0.2446 1 0.0
La2 La+3 0.25 0.25 0.10178 0.11 0.0
La1 La+3 0.25 0.25 0.38577 0.79 0.0
O2 O-2 0.75 0.75 0.419 1 0.0
O3 O-2 0.25 0.75 0 1 0.0
Sr1 Sr+2 0.25 0.25 0.38577 0.21 0.0
